data_4101018
loop_
_publ_author_name
'Lorenzo Barbieri'
'Roberto Pattacini'
'Lisa Elviri'
'Claudia Graiff'
'Antonio Tiripicchio'
'Maurizio Lanfranchi'
'Alessandro Stercoli'

_journal_name_full 'Journal of the American Chemical Society'
_journal_paper_doi 10.1021/ja0554110
_journal_year 2006
_chemical_formula_moiety 'C30 H30 Cu N3 P2 S2'
_chemical_formula_sum 'C30 H30 Cu N3 P2 S2'
_chemical_formula_weight 622.17
_space_group_IT_number 15
_symmetry_cell_setting monoclinic
_symmetry_space_group_name_Hall '-C 2yc'
_symmetry_space_group_name_H-M 'C 1 2/c 1'
_cell_angle_alpha 90.00
_cell_angle_beta 113.16(5)
_cell_angle_gamma 90.00
_cell_formula_units_Z 4
_cell_length_a 15.752(4)
_cell_length_b 10.650(3)
_cell_length_c 19.510(5)
_cell_measurement_temperature 293(2)
_cell_volume 3009.2(17)
_diffrn_ambient_temperature 293(2)
_exptl_crystal_density_diffrn 1.373
_cod_original_sg_symbol_H-M 'C 2/c'
_cod_database_code 4101018

loop_
_symmetry_equiv_pos_as_xyz
'x, y, z'
'-x, y, -z+1/2'
'x+1/2, y+1/2, z'
'-x+1/2, y+1/2, -z+1/2'
'-x, -y, -z'
'x, -y, z-1/2'
'-x+1/2, -y+1/2, -z'
'x+1/2, -y+1/2, z-1/2'

loop_
_atom_site_label
_atom_site_type_symbol
_atom_site_fract_x
_atom_site_fract_y
_atom_site_fract_z
_atom_site_U_iso_or_equiv
_atom_site_adp_type
_atom_site_occupancy
_atom_site_symmetry_multiplicity
_atom_site_calc_flag
_atom_site_refinement_flags
_atom_site_disorder_assembly
_atom_site_disorder_group
Cu1 Cu 0.0000 0.88318(5) 0.7500 0.0832(3) Uani 1 2 d S . .
S1 S -0.13617(8) 0.86178(8) 0.66345(6) 0.0924(3) Uani 1 1 d . . .
P1 P -0.07716(5) 1.13600(6) 0.67407(4) 0.0539(2) Uani 1 1 d . . .
C1 C -0.1695(3) 1.0178(3) 0.6415(2) 0.0724(9) Uani 1 1 d . A .
C2 C -0.3280(16) 0.9736(18) 0.5580(14) 0.164(13) Uani 0.50 1 d P A 1
H2A H -0.3502 0.9909 0.5050 0.196 Uiso 0.50 1 calc PR A 1
H2B H -0.3062 0.8874 0.5661 0.196 Uiso 0.50 1 calc PR A 1
C2A C -0.3213(15) 0.9783(17) 0.5663(10) 0.109(7) Uiso 0.50 1 d P A 2
H2A1 H -0.3166 0.9085 0.5995 0.131 Uiso 0.50 1 calc PR A 2
H2A2 H -0.3797 1.0203 0.5556 0.131 Uiso 0.50 1 calc PR A 2
C3 C -0.4018(6) 0.9891(8) 0.5826(5) 0.147(3) Uani 0.60 1 d P A 1
H3A H -0.3771 1.0144 0.6339 0.221 Uiso 0.60 1 calc PR A 1
H3B H -0.4342 0.9111 0.5774 0.221 Uiso 0.60 1 calc PR A 1
H3C H -0.4435 1.0523 0.5529 0.221 Uiso 0.60 1 calc PR A 1
C3A C -0.3174(10) 0.9344(11) 0.5005(6) 0.130(5) Uani 0.40 1 d P A 2
H3A1 H -0.2543 0.9320 0.5056 0.194 Uiso 0.40 1 calc PR A 2
H3A2 H -0.3521 0.9893 0.4602 0.194 Uiso 0.40 1 calc PR A 2
H3A3 H -0.3432 0.8514 0.4903 0.194 Uiso 0.40 1 calc PR A 2
C10 C -0.1233(2) 1.2875(2) 0.68078(16) 0.0599(7) Uani 1 1 d . . .
C15 C -0.1923(2) 1.3022(3) 0.70735(17) 0.0703(8) Uani 1 1 d . . .
H5 H -0.2200 1.2322 0.7182 0.084 Uiso 1 1 calc R . .
C14 C -0.2199(3) 1.4219(4) 0.7177(2) 0.0926(11) Uani 1 1 d . . .
H6 H -0.2661 1.4319 0.7357 0.111 Uiso 1 1 calc R . .
C13 C -0.1801(3) 1.5239(4) 0.7017(3) 0.1181(15) Uani 1 1 d . . .
H7 H -0.1993 1.6038 0.7086 0.142 Uiso 1 1 calc R . .
C12 C -0.1126(3) 1.5109(3) 0.6757(3) 0.1367(19) Uani 1 1 d . . .
H8 H -0.0854 1.5816 0.6650 0.164 Uiso 1 1 calc R . .
C11 C -0.0842(3) 1.3932(3) 0.6652(3) 0.1027(14) Uani 1 1 d . . .
H9 H -0.0379 1.3850 0.6472 0.123 Uiso 1 1 calc R . .
C4 C -0.03446(19) 1.1467(2) 0.60165(15) 0.0516(7) Uani 1 1 d . . .
C5 C 0.0562(2) 1.1231(3) 0.61515(18) 0.0674(8) Uani 1 1 d . . .
H11 H 0.0970 1.1000 0.6627 0.081 Uiso 1 1 calc R . .
C6 C 0.0873(3) 1.1335(4) 0.5575(3) 0.0928(12) Uani 1 1 d . . .
H12 H 0.1491 1.1191 0.5668 0.111 Uiso 1 1 calc R . .
C7 C 0.0272(4) 1.1646(4) 0.4884(3) 0.1004(14) Uani 1 1 d . . .
H13 H 0.0478 1.1705 0.4499 0.120 Uiso 1 1 calc R . .
C8 C -0.0627(4) 1.1873(4) 0.4744(2) 0.0992(13) Uani 1 1 d . . .
H14 H -0.1031 1.2085 0.4263 0.119 Uiso 1 1 calc R . .
C9 C -0.0949(2) 1.1792(3) 0.53039(17) 0.0743(9) Uani 1 1 d . . .
H15 H -0.1566 1.1955 0.5205 0.089 Uiso 1 1 calc R . .
N1 N 0.0000 1.0897(3) 0.7500 0.0705(10) Uani 1 2 d S . .
N2 N -0.2474(3) 1.0635(3) 0.6011(2) 0.0960(10) Uani 1 1 d . . .

loop_
_atom_site_aniso_label
_atom_site_aniso_U_11
_atom_site_aniso_U_22
_atom_site_aniso_U_33
_atom_site_aniso_U_23
_atom_site_aniso_U_13
_atom_site_aniso_U_12
Cu1 0.1324(6) 0.0393(3) 0.1032(5) 0.000 0.0736(5) 0.000
S1 0.1307(9) 0.0449(5) 0.1250(8) -0.0150(5) 0.0756(7) -0.0206(5)
P1 0.0738(5) 0.0357(4) 0.0623(5) -0.0013(3) 0.0379(4) -0.0023(3)
C1 0.097(3) 0.0526(18) 0.089(2) -0.0137(16) 0.059(2) -0.0227(18)
C2 0.115(11) 0.111(10) 0.25(3) -0.086(11) 0.059(12) -0.095(9)
C3 0.129(7) 0.121(7) 0.189(9) -0.007(6) 0.060(7) -0.057(6)
C3A 0.165(12) 0.102(8) 0.083(7) -0.018(6) 0.006(8) -0.070(8)
C10 0.071(2) 0.0432(15) 0.0773(19) -0.0011(13) 0.0416(17) 0.0023(14)
C15 0.075(2) 0.066(2) 0.083(2) 0.0061(16) 0.0454(19) 0.0091(17)
C14 0.094(3) 0.093(3) 0.115(3) 0.002(2) 0.067(3) 0.030(2)
C13 0.144(4) 0.058(2) 0.187(4) -0.007(3) 0.104(4) 0.017(2)
C12 0.179(5) 0.043(2) 0.257(6) 0.007(3) 0.161(5) 0.016(2)
C11 0.130(3) 0.0426(18) 0.186(4) 0.004(2) 0.116(3) 0.0076(19)
C4 0.0608(18) 0.0420(14) 0.0547(16) -0.0050(12) 0.0255(14) -0.0020(13)
C5 0.068(2) 0.0638(18) 0.075(2) -0.0122(15) 0.0331(18) -0.0005(16)
C6 0.088(3) 0.095(3) 0.123(3) -0.035(3) 0.070(3) -0.022(2)
C7 0.152(4) 0.092(3) 0.091(3) -0.030(2) 0.084(3) -0.044(3)
C8 0.136(4) 0.102(3) 0.059(2) -0.0011(19) 0.038(3) -0.029(3)
C9 0.077(2) 0.080(2) 0.064(2) 0.0055(17) 0.0266(19) -0.0021(18)
N1 0.118(3) 0.0319(16) 0.054(2) 0.000 0.027(2) 0.000
N2 0.084(2) 0.077(2) 0.121(3) -0.0208(19) 0.033(2) -0.029(2)

loop_
_geom_bond_atom_site_label_1
_geom_bond_atom_site_label_2
_geom_bond_distance
_geom_bond_site_symmetry_2
_geom_bond_publ_flag
Cu1 S1 2.1575(18) . ?
Cu1 S1 2.1575(18) 2_556 ?
Cu1 N1 2.199(3) . ?
S1 C1 1.745(4) . ?
P1 N1 1.5809(15) . ?
P1 C4 1.791(3) . ?
P1 C10 1.796(3) . ?
P1 C1 1.838(3) . ?
C1 N2 1.265(4) . ?
C2 C3 1.43(3) . ?
C2 N2 1.548(15) . ?
C2A C3A 1.39(2) . ?
C2A N2 1.421(19) . ?
C10 C11 1.373(4) . ?
C10 C15 1.386(4) . ?
C15 C14 1.386(4) . ?
C14 C13 1.351(5) . ?
C13 C12 1.353(5) . ?
C12 C11 1.373(4) . ?
C4 C5 1.370(4) . ?
C4 C9 1.385(4) . ?
C5 C6 1.396(5) . ?
C6 C7 1.349(6) . ?
C7 C8 1.354(6) . ?
C8 C9 1.377(5) . ?
N1 P1 1.5809(15) 2_556 ?
